data_1007229
loop_
_publ_author_name
'Averbuch-Pouchot, M - T'
'Durif, A'

_publ_section_title
;
Preparation chimique et structure cristalline d'un polyvanadate
d'argent hydrate: Ag V O3 . H2 O
;
_journal_coden_ASTM CMCAEK
_journal_name_full
;
Comptes Rendus Hebdomadaires des Seances de l'Academie des Sciences,
Ser. II (1994-)
;
_journal_page_first 1319
_journal_page_last 1324
_journal_volume 319
_journal_year 1994
_chemical_formula_structural 'Ag (V O3) (H2 O)'
_chemical_formula_sum 'Ag H2 O4 V'
_chemical_name_systematic 'Silver catena-vanadate(V) hydrate'
_space_group_IT_number 62
_symmetry_cell_setting orthorhombic
_symmetry_Int_Tables_number 62
_symmetry_space_group_name_Hall '-P 2ac 2n'
_symmetry_space_group_name_H-M 'P n m a'
_cell_angle_alpha 90
_cell_angle_beta 90
_cell_angle_gamma 90
_cell_formula_units_Z 4
_cell_length_a 7.147(2)
_cell_length_b 3.655(1)
_cell_length_c 15.763(8)
_cell_volume 411.8
_refine_ls_R_factor_all 0.037
_cod_original_formula_sum 'H2 Ag O4 V'
_cod_database_code 1007229

loop_
_symmetry_equiv_pos_as_xyz
x,y,z
1/2+x,1/2-y,1/2-z
-x,1/2+y,-z
1/2-x,-y,1/2+z
-x,-y,-z
1/2-x,1/2+y,1/2+z
x,1/2-y,z
1/2+x,y,1/2-z

loop_
_atom_site_aniso_label
_atom_site_aniso_U_11
_atom_site_aniso_U_12
_atom_site_aniso_U_13
_atom_site_aniso_U_22
_atom_site_aniso_U_23
_atom_site_aniso_U_33
Ag1 0.0368(4) 0. 0.0133(4) 0.0745(8) 0. 0.0418(4)
V1 0.0137(4) 0. 0.0032(5) 0.0074(3) 0. 0.0144(4)
O1 0.013(2) 0. -0.005(3) 0.020(2) 0. 0.038(3)
O2 0.025(3) 0. 0.012(2) 0.006(2) 0. 0.031(3)
O3 0.030(3) 0. 0.005(2) 0.034(4) 0. 0.016(2)
O4 0.062(5) 0. -0.001(4) 0.045(5) 0. 0.045(4)

loop_
_atom_site_label
_atom_site_type_symbol
_atom_site_symmetry_multiplicity
_atom_site_Wyckoff_symbol
_atom_site_fract_x
_atom_site_fract_y
_atom_site_fract_z
_atom_site_occupancy
_atom_site_attached_hydrogens
_atom_site_calc_flag
Ag1 Ag1+ 4 c 0.4433(1) 0.25 0.59595(6) 1. 0 d
V1 V5+ 4 c 0.8792(2) 0.75 0.55793(9) 1. 0 d
O1 O2- 4 c 0.8580(8) 0.25 0.0511(4) 1. 0 d
O2 O2- 4 c 0.0839(8) 0.75 0.4720(4) 1. 0 d
O3 O2- 4 c 0.439(1) 0.75 0.8418(4) 1. 0 d
O4 O2- 4 c 0.768(1) 0.25 0.7940(5) 1. 2 d
H1 H1+ 8 d 0.78(1) 0.06(3) 0.762(7) 1. 0 d

loop_
_atom_type_symbol
_atom_type_oxidation_number
Ag1+ 1.000
V5+ 5.000
O2- -2.000
H1+ 1.000
